data_9011835
loop_
_publ_author_name
'Simonov, V. I.'
'Belov, N. V.'

_publ_section_title
;
 The determination of the structure of seidozerite
;
_journal_name_full 'Soviet Physics Crystallography'
_journal_page_first 146
_journal_page_last 157
_journal_volume 4
_journal_year 1960
_chemical_formula_sum 'Al0.1 Ca0.4 F2 Fe0.19 Mg0.34 Mn0.46 Na3.6 Nb0.04 O16 Si4 Ti1.26 Zr1.44'
_chemical_name_mineral Seidozerite
_space_group_IT_number 13
_symmetry_space_group_name_Hall '-P 2yc'
_symmetry_space_group_name_H-M 'P 1 2/c 1'
_cell_angle_alpha 90
_cell_angle_beta 102.43
_cell_angle_gamma 90
_cell_formula_units_Z 2
_cell_length_a 5.53
_cell_length_b 7.10
_cell_length_c 18.30
_cell_volume 701.671
_database_code_amcsd 0015540
_exptl_crystal_density_diffrn 3.537
_cod_original_formula_sum 'Zr1.44 Ti1.26 Mn.46 Mg.34 Fe.19 Nb.04 Al.1 Si4 (Na3.6 Ca.4) O16 F2'
_cod_database_code 9011835

loop_
_space_group_symop_operation_xyz
x,y,z
x,-y,1/2+z
-x,y,1/2-z
-x,-y,-z

loop_
_atom_site_label
_atom_site_fract_x
_atom_site_fract_y
_atom_site_fract_z
_atom_site_occupancy
_atom_site_type_symbol
_atom_site_attached_hydrogens
Zr 0.20000 0.11900 0.07400 0.72000 Zr 0
Ti1 0.20000 0.11900 0.07400 0.25000 Ti 0
Mn 0.50000 0.35000 0.25000 0.46000 Mn 0
Mg 0.50000 0.35000 0.25000 0.34000 Mg 0
Fe2+ 0.50000 0.35000 0.25000 0.10000 Fe 0
Ti2 0.00000 0.11100 0.25000 0.76000 Ti 0
Nb 0.00000 0.11100 0.25000 0.04000 Nb 0
Al 0.00000 0.11100 0.25000 0.10000 Al 0
Fe3+ 0.00000 0.11100 0.25000 0.09000 Fe 0
SiI 0.71800 0.38400 0.10400 1.00000 Si 0
SiII 0.71800 0.84300 0.10400 1.00000 Si 0
NaI 0.19500 0.61100 0.06900 0.90000 Na 0
CaI 0.19500 0.61100 0.06900 0.10000 Ca 0
NaII 0.00000 0.61300 0.25000 0.90000 Na 0
CaII 0.00000 0.61300 0.25000 0.10000 Ca 0
NaIII 0.50000 0.86000 0.25000 0.90000 Na 0
CaIII 0.50000 0.86000 0.25000 0.10000 Ca 0
OI 0.71900 0.61500 0.10500 1.00000 O 0
OII 0.43800 0.32700 0.07000 1.00000 O 0
OIII 0.43800 0.90700 0.07100 1.00000 O 0
OIV 0.90800 0.31800 0.05000 1.00000 O 0
OV 0.91500 0.91200 0.05600 1.00000 O 0
OVI 0.80400 0.31400 0.19100 1.00000 O 0
OVII 0.80400 0.91500 0.19200 1.00000 O 0
OVIII 0.24300 0.12100 0.18500 1.00000 O 0
FOH 0.29400 0.57000 0.19300 1.00000 F 0

loop_
_cod_changelog_entry_id
_cod_changelog_entry_author
_cod_changelog_entry_date
_cod_changelog_entry_text
1
;cod-tools version 3.8.0
Id: cif_guess_AMCSD_atom_types 9581 2023-05-17 12:35:41Z saulius
;
2023-05-23T09:23:21+03:00
;Derived atom types and hydrogen counts
from atom names that follow the AMCSD naming convention
(Wat == water, O-H == hydroxyl).
;
2
;cod-tools version 3.10.1
Id: cif_fix_AMCSD_atom_labels 10224 2024-08-07 11:09:31Z saulius
;
2024-08-07T19:40:05+03:00
;Changed the following '_atom_site_label' values:
the first duplicated label 'Ti'  converted to 'Ti1'
duplicated label 'Ti' at index 5 converted to 'Ti2'
;

loop_
_cod_related_entry_id
_cod_related_entry_database
_cod_related_entry_code
1 AMCSD 0015540
